data_2210981
loop_
_publ_author_name
'Chen, Xin'
'Yu, Ming'

_publ_section_title
;(<i>E</i>)-1-[3-Methoxy-4-(4-methylphenylsulfonyloxy)benzylidene]-2-(4-nitrophenyl)hydrazine:
 a monoclinic polymorph
;
_journal_issue 11
_journal_name_full 'Acta Crystallographica Section E'
_journal_page_first o2924
_journal_page_last o2925
_journal_paper_doi 10.1107/S1600536806040840
_journal_volume 62
_journal_year 2006
_chemical_formula_moiety 'C21 H19 N3 O6 S'
_chemical_formula_sum 'C21 H19 N3 O6 S'
_chemical_formula_weight 441.46
_chemical_name_systematic
;
 ?
;
_space_group_IT_number 4
_symmetry_cell_setting monoclinic
_symmetry_space_group_name_Hall 'P 2yb'
_symmetry_space_group_name_H-M 'P 1 21 1'
_atom_sites_solution_hydrogens geom
_atom_sites_solution_primary direct
_atom_sites_solution_secondary difmap
_audit_creation_method SHELXL-97
_cell_angle_alpha 90.00
_cell_angle_beta 93.727(6)
_cell_angle_gamma 90.00
_cell_formula_units_Z 2
_cell_length_a 6.343(2)
_cell_length_b 15.305(5)
_cell_length_c 10.780(4)
_cell_measurement_reflns_used 2106
_cell_measurement_temperature 294(2)
_cell_measurement_theta_max 24.5
_cell_measurement_theta_min 2.7
_cell_volume 1044.3(6)
_computing_cell_refinement 'SAINT (Bruker, 1999)'
_computing_data_collection 'SMART (Bruker, 1999)'
_computing_data_reduction SAINT
_computing_molecular_graphics 'SHELXTL (Sheldrick, 1997b)'
_computing_publication_material SHELXTL
_computing_structure_refinement 'SHELXL97 (Sheldrick, 1997a)'
_computing_structure_solution 'SHELXS97 (Sheldrick, 1997a)'
_diffrn_ambient_temperature 294(2)
_diffrn_measured_fraction_theta_full 0.990
_diffrn_measured_fraction_theta_max 0.990
_diffrn_measurement_device_type 'Bruker SMART APEX CCD area detector'
_diffrn_measurement_method '\f and \w scans'
_diffrn_radiation_monochromator graphite
_diffrn_radiation_source 'fine-focus sealed tube'
_diffrn_radiation_type MoK\a
_diffrn_radiation_wavelength 0.71073
_diffrn_reflns_av_R_equivalents 0.024
_diffrn_reflns_av_sigmaI/netI 0.045
_diffrn_reflns_limit_h_max 7
_diffrn_reflns_limit_h_min -7
_diffrn_reflns_limit_k_max 19
_diffrn_reflns_limit_k_min -17
_diffrn_reflns_limit_l_max 13
_diffrn_reflns_limit_l_min -8
_diffrn_reflns_number 5892
_diffrn_reflns_theta_full 26.5
_diffrn_reflns_theta_max 26.4
_diffrn_reflns_theta_min 2.3
_diffrn_standards_number 0
_exptl_absorpt_coefficient_mu 0.199
_exptl_absorpt_correction_T_max 0.961
_exptl_absorpt_correction_T_min 0.912
_exptl_absorpt_correction_type multi-scan
_exptl_absorpt_process_details '(SADABS; Sheldrick, 1996)'
_exptl_crystal_colour orange
_exptl_crystal_density_diffrn 1.404
_exptl_crystal_density_method 'not measured'
_exptl_crystal_description block
_exptl_crystal_F_000 460
_exptl_crystal_size_max 0.40
_exptl_crystal_size_mid 0.32
_exptl_crystal_size_min 0.20
_refine_diff_density_max 0.14
_refine_diff_density_min -0.20
_refine_ls_abs_structure_details 'Flack (1983)'
_refine_ls_abs_structure_Flack 0.12(8)
_refine_ls_extinction_method none
_refine_ls_goodness_of_fit_ref 1.00
_refine_ls_hydrogen_treatment constr
_refine_ls_matrix_type full
_refine_ls_number_parameters 282
_refine_ls_number_reflns 3643
_refine_ls_number_restraints 1
_refine_ls_restrained_S_all 1.00
_refine_ls_R_factor_all 0.070
_refine_ls_R_factor_gt 0.039
_refine_ls_shift/su_max 0.001
_refine_ls_shift/su_mean 0.000
_refine_ls_structure_factor_coef Fsqd
_refine_ls_weighting_details 'calc w=1/[\s^2^(Fo^2^)+(0.0471P)^2^+0.0750P] where P=(Fo^2^+2Fc^2^)/3'
_refine_ls_weighting_scheme calc
_refine_ls_wR_factor_gt 0.083
_refine_ls_wR_factor_ref 0.098
_reflns_number_gt 2567
_reflns_number_total 3643
_reflns_threshold_expression I>2\s(I)
_cod_data_source_file ez2040.cif
_cod_data_source_block I
_cod_depositor_comments
;
The following automatic conversions were performed:
'_symmetry_cell_setting' value 'Monoclinic' changed to 'monoclinic'
according to '/home/saulius/struct/CIF-dictionaries/cif_core.dic'
dictionary named 'cif_core.dic' version 2.4.1 from 2010-06-29.

Automatic conversion script
Id: cif_fix_enum 1527 2010-12-29 10:47:43Z saulius 

The following automatic conversions were performed:

'_symmetry_cell_setting' value 'Monoclinic' changed to 'monoclinic'
according to /home/saulius/struct/CIF-dictionaries/cif_core.dic
dictionary named 'cif_core.dic' version 2.4.1 from 2010-06-29.

Automatic conversion script
Id: cif_fix_values 1715 2011-07-08 13:25:40Z adriana 
;
_cod_original_sg_symbol_H-M 'P 21'
_cod_database_code 2210981
_cod_database_fobs_code 2210981

loop_
_symmetry_equiv_pos_as_xyz
'x, y, z'
'-x, y+1/2, -z'

loop_
_atom_site_type_symbol
_atom_site_label
_atom_site_fract_x
_atom_site_fract_y
_atom_site_fract_z
_atom_site_U_iso_or_equiv
_atom_site_adp_type
_atom_site_calc_flag
_atom_site_refinement_flags
_atom_site_occupancy
S S1 0.24341(14) 1.12009(5) 0.55822(8) 0.0630(3) Uani d . 1
O O1 1.3556(4) 0.45905(15) 0.0491(2) 0.0746(7) Uani d . 1
O O2 1.6306(4) 0.51669(16) -0.0254(2) 0.0756(7) Uani d . 1
O O3 0.3167(3) 0.91758(13) 0.42565(19) 0.0616(6) Uani d . 1
O O4 0.2480(3) 1.09007(13) 0.41529(18) 0.0546(5) Uani d . 1
O O5 0.4552(4) 1.13225(17) 0.6079(2) 0.0841(8) Uani d . 1
O O6 0.0974(5) 1.18976(17) 0.5530(3) 0.1009(10) Uani d . 1
N N1 1.4610(5) 0.52306(18) 0.0228(2) 0.0559(7) Uani d . 1
N N2 1.1756(4) 0.85700(15) 0.1220(2) 0.0540(7) Uani d . 1
H H2 1.2512 0.8998 0.0984 0.065 Uiso calc R 1
N N3 0.9952(4) 0.87500(16) 0.1805(2) 0.0491(6) Uani d . 1
C C1 1.3839(5) 0.60934(19) 0.0499(2) 0.0468(7) Uani d . 1
C C2 1.5046(5) 0.6804(2) 0.0229(3) 0.0522(8) Uani d . 1
H H2A 1.6338 0.6727 -0.0119 0.063 Uiso calc R 1
C C3 1.4338(5) 0.7626(2) 0.0476(3) 0.0532(8) Uani d . 1
H H3 1.5148 0.8111 0.0295 0.064 Uiso calc R 1
C C4 1.2399(4) 0.77383(18) 0.0998(2) 0.0448(7) Uani d . 1
C C5 1.1201(5) 0.70048(19) 0.1279(3) 0.0507(7) Uani d . 1
H H5 0.9915 0.7074 0.1635 0.061 Uiso calc R 1
C C6 1.1921(4) 0.6189(2) 0.1029(2) 0.0507(7) Uani d . 1
H H6 1.1130 0.5700 0.1213 0.061 Uiso calc R 1
C C7 0.9609(5) 0.9551(2) 0.1987(3) 0.0490(7) Uani d . 1
H H7 1.0570 0.9955 0.1713 0.059 Uiso calc R 1
C C8 0.7786(5) 0.98790(18) 0.2607(3) 0.0446(7) Uani d . 1
C C9 0.7482(5) 1.07714(19) 0.2661(3) 0.0492(7) Uani d . 1
H H9 0.8452 1.1147 0.2331 0.059 Uiso calc R 1
C C10 0.5748(5) 1.1106(2) 0.3202(2) 0.0498(7) Uani d . 1
H H10 0.5538 1.1707 0.3227 0.060 Uiso calc R 1
C C11 0.4344(4) 1.05564(18) 0.3699(2) 0.0443(7) Uani d . 1
C C12 0.4636(4) 0.96450(19) 0.3694(2) 0.0452(7) Uani d . 1
C C13 0.6369(4) 0.93158(18) 0.3137(2) 0.0446(7) Uani d . 1
H H13 0.6591 0.8716 0.3116 0.054 Uiso calc R 1
C C14 0.3462(6) 0.8252(2) 0.4364(3) 0.0696(10) Uani d . 1
H H14A 0.3526 0.8002 0.3550 0.104 Uiso calc R 1
H H14B 0.2301 0.8000 0.4767 0.104 Uiso calc R 1
H H14C 0.4756 0.8134 0.4846 0.104 Uiso calc R 1
C C15 0.1323(5) 1.0297(2) 0.6287(3) 0.0505(7) Uani d . 1
C C16 -0.0757(5) 1.0076(2) 0.6011(3) 0.0609(9) Uani d . 1
H H16 -0.1611 1.0424 0.5478 0.073 Uiso calc R 1
C C17 -0.1557(5) 0.9340(2) 0.6529(3) 0.0665(9) Uani d . 1
H H17 -0.2962 0.9192 0.6335 0.080 Uiso calc R 1
C C18 -0.0345(6) 0.8811(2) 0.7328(3) 0.0636(9) Uani d . 1
C C19 0.1728(6) 0.9051(3) 0.7608(3) 0.0751(10) Uani d . 1
H H19 0.2573 0.8710 0.8154 0.090 Uiso calc R 1
C C20 0.2572(6) 0.9789(3) 0.7094(3) 0.0661(9) Uani d . 1
H H20 0.3973 0.9942 0.7290 0.079 Uiso calc R 1
C C21 -0.1261(8) 0.8003(3) 0.7877(4) 0.0983(14) Uani d . 1
H H21A -0.1059 0.7514 0.7340 0.147 Uiso calc R 1
H H21B -0.2744 0.8087 0.7964 0.147 Uiso calc R 1
H H21C -0.0563 0.7891 0.8679 0.147 Uiso calc R 1

loop_
_atom_site_aniso_label
_atom_site_aniso_U_11
_atom_site_aniso_U_22
_atom_site_aniso_U_33
_atom_site_aniso_U_12
_atom_site_aniso_U_13
_atom_site_aniso_U_23
S1 0.0703(6) 0.0476(5) 0.0742(5) 0.0001(4) 0.0298(4) -0.0110(4)
O1 0.0972(19) 0.0418(14) 0.0863(17) 0.0032(14) 0.0169(14) -0.0056(12)
O2 0.0797(17) 0.0588(15) 0.0908(17) 0.0220(13) 0.0251(14) -0.0064(12)
O3 0.0648(14) 0.0436(13) 0.0796(14) -0.0064(11) 0.0292(11) 0.0009(10)
O4 0.0496(11) 0.0549(14) 0.0608(12) 0.0135(10) 0.0149(9) 0.0033(9)
O5 0.0771(17) 0.095(2) 0.0823(17) -0.0377(15) 0.0180(12) -0.0309(14)
O6 0.120(2) 0.0527(16) 0.139(3) 0.0251(16) 0.0721(18) 0.0007(15)
N1 0.0735(19) 0.0426(15) 0.0524(15) 0.0099(15) 0.0090(14) -0.0020(13)
N2 0.0549(16) 0.0384(15) 0.0720(17) 0.0035(12) 0.0289(13) 0.0003(11)
N3 0.0503(15) 0.0436(15) 0.0552(15) 0.0058(12) 0.0177(11) -0.0014(11)
C1 0.0584(17) 0.0381(16) 0.0443(15) 0.0087(14) 0.0068(13) -0.0028(13)
C2 0.0501(17) 0.0482(19) 0.060(2) 0.0056(15) 0.0183(14) -0.0027(15)
C3 0.0550(19) 0.0409(17) 0.0665(19) -0.0001(15) 0.0242(15) -0.0009(14)
C4 0.0494(17) 0.0377(16) 0.0488(16) 0.0005(13) 0.0144(13) 0.0012(12)
C5 0.0490(17) 0.0484(19) 0.0566(18) 0.0028(15) 0.0179(14) 0.0024(14)
C6 0.0581(17) 0.0402(16) 0.0552(16) -0.0047(16) 0.0149(13) 0.0018(14)
C7 0.0488(17) 0.0426(18) 0.0567(19) 0.0016(14) 0.0129(13) -0.0015(14)
C8 0.0463(16) 0.0417(17) 0.0467(16) 0.0031(13) 0.0097(13) -0.0010(12)
C9 0.0515(18) 0.0411(17) 0.0565(18) -0.0026(14) 0.0138(13) 0.0029(13)
C10 0.0586(17) 0.0363(16) 0.0560(17) 0.0093(15) 0.0143(13) 0.0059(14)
C11 0.0465(16) 0.0431(17) 0.0442(17) 0.0087(13) 0.0096(13) 0.0022(12)
C12 0.0477(17) 0.0435(17) 0.0450(16) -0.0025(14) 0.0070(13) -0.0017(13)
C13 0.0480(16) 0.0366(16) 0.0503(16) 0.0027(13) 0.0102(13) -0.0032(12)
C14 0.089(3) 0.046(2) 0.076(2) -0.0112(18) 0.0190(19) 0.0069(16)
C15 0.0504(18) 0.0538(18) 0.0485(17) 0.0031(15) 0.0121(14) -0.0058(14)
C16 0.0517(19) 0.069(2) 0.062(2) 0.0051(17) 0.0066(15) 0.0078(17)
C17 0.0541(19) 0.076(2) 0.069(2) -0.0140(19) 0.0052(17) -0.0060(19)
C18 0.080(3) 0.056(2) 0.0554(19) -0.0013(19) 0.0119(18) -0.0070(16)
C19 0.084(3) 0.077(3) 0.063(2) 0.018(2) -0.0056(19) 0.0134(19)
C20 0.056(2) 0.081(3) 0.061(2) 0.0010(19) -0.0002(16) 0.0005(18)
C21 0.137(4) 0.064(3) 0.095(3) -0.019(3) 0.023(3) 0.005(2)

loop_
_atom_type_symbol
_atom_type_description
_atom_type_scat_dispersion_real
_atom_type_scat_dispersion_imag
_atom_type_scat_source
C C 0.0033 0.0016 'International Tables Vol C Tables 4.2.6.8 and 6.1.1.4'
H H 0.0000 0.0000 'International Tables Vol C Tables 4.2.6.8 and 6.1.1.4'
N N 0.0061 0.0033 'International Tables Vol C Tables 4.2.6.8 and 6.1.1.4'
O O 0.0106 0.0060 'International Tables Vol C Tables 4.2.6.8 and 6.1.1.4'
S S 0.1246 0.1234 'International Tables Vol C Tables 4.2.6.8 and 6.1.1.4'

loop_
_geom_angle_atom_site_label_1
_geom_angle_atom_site_label_2
_geom_angle_atom_site_label_3
_geom_angle
O6 S1 O5 121.07(18)
O6 S1 O4 103.33(15)
O5 S1 O4 108.76(13)
O6 S1 C15 109.46(16)
O5 S1 C15 109.66(16)
O4 S1 C15 102.89(13)
C12 O3 C14 118.1(3)
C11 O4 S1 120.44(16)
O2 N1 O1 122.6(3)
O2 N1 C1 118.4(3)
O1 N1 C1 119.0(3)
C4 N2 N3 122.5(2)
C4 N2 H2 118.8
N3 N2 H2 118.8
C7 N3 N2 115.1(2)
C2 C1 C6 121.4(3)
C2 C1 N1 118.7(3)
C6 C1 N1 119.9(3)
C3 C2 C1 119.5(3)
C3 C2 H2A 120.2
C1 C2 H2A 120.2
C2 C3 C4 120.1(3)
C2 C3 H3 120.0
C4 C3 H3 120.0
N2 C4 C3 117.9(3)
N2 C4 C5 122.6(2)
C3 C4 C5 119.6(3)
C6 C5 C4 119.9(3)
C6 C5 H5 120.0
C4 C5 H5 120.0
C5 C6 C1 119.6(3)
C5 C6 H6 120.2
C1 C6 H6 120.2
N3 C7 C8 123.7(3)
N3 C7 H7 118.2
C8 C7 H7 118.2
C9 C8 C13 119.9(3)
C9 C8 C7 118.4(3)
C13 C8 C7 121.7(3)
C10 C9 C8 120.3(3)
C10 C9 H9 119.9
C8 C9 H9 119.9
C11 C10 C9 119.8(3)
C11 C10 H10 120.1
C9 C10 H10 120.1
C10 C11 C12 121.5(3)
C10 C11 O4 119.4(2)
C12 C11 O4 119.0(2)
O3 C12 C13 126.3(3)
O3 C12 C11 115.5(2)
C13 C12 C11 118.2(3)
C12 C13 C8 120.3(3)
C12 C13 H13 119.8
C8 C13 H13 119.8
O3 C14 H14A 109.5
O3 C14 H14B 109.5
H14A C14 H14B 109.5
O3 C14 H14C 109.5
H14A C14 H14C 109.5
H14B C14 H14C 109.5
C16 C15 C20 120.2(3)
C16 C15 S1 120.5(2)
C20 C15 S1 119.3(3)
C17 C16 C15 119.3(3)
C17 C16 H16 120.4
C15 C16 H16 120.4
C16 C17 C18 122.1(3)
C16 C17 H17 118.9
C18 C17 H17 118.9
C19 C18 C17 117.6(3)
C19 C18 C21 121.3(4)
C17 C18 C21 121.0(3)
C18 C19 C20 121.3(3)
C18 C19 H19 119.4
C20 C19 H19 119.4
C15 C20 C19 119.5(3)
C15 C20 H20 120.3
C19 C20 H20 120.3
C18 C21 H21A 109.5
C18 C21 H21B 109.5
H21A C21 H21B 109.5
C18 C21 H21C 109.5
H21A C21 H21C 109.5
H21B C21 H21C 109.5

loop_
_geom_bond_atom_site_label_1
_geom_bond_atom_site_label_2
_geom_bond_distance
S1 O6 1.411(3)
S1 O5 1.426(3)
S1 O4 1.610(2)
S1 C15 1.749(3)
O1 N1 1.230(4)
O2 N1 1.229(3)
O3 C12 1.351(3)
O3 C14 1.430(4)
O4 C11 1.411(3)
N1 C1 1.445(4)
N2 C4 1.362(4)
N2 N3 1.370(3)
N2 H2 0.8600
N3 C7 1.263(4)
C1 C2 1.372(4)
C1 C6 1.385(4)
C2 C3 1.368(4)
C2 H2A 0.9300
C3 C4 1.396(4)
C3 H3 0.9300
C4 C5 1.400(4)
C5 C6 1.363(4)
C5 H5 0.9300
C6 H6 0.9300
C7 C8 1.461(4)
C7 H7 0.9300
C8 C9 1.381(4)
C8 C13 1.394(4)
C9 C10 1.377(4)
C9 H9 0.9300
C10 C11 1.361(4)
C10 H10 0.9300
C11 C12 1.407(4)
C12 C13 1.381(4)
C13 H13 0.9300
C14 H14A 0.9600
C14 H14B 0.9600
C14 H14C 0.9600
C15 C16 1.375(4)
C15 C20 1.377(4)
C16 C17 1.369(5)
C16 H16 0.9300
C17 C18 1.380(5)
C17 H17 0.9300
C18 C19 1.380(5)
C18 C21 1.504(5)
C19 C20 1.381(5)
C19 H19 0.9300
C20 H20 0.9300
C21 H21A 0.9600
C21 H21B 0.9600
C21 H21C 0.9600

loop_
_geom_hbond_atom_site_label_D
_geom_hbond_atom_site_label_H
_geom_hbond_atom_site_label_A
_geom_hbond_site_symmetry_A
_geom_hbond_distance_DH
_geom_hbond_distance_HA
_geom_hbond_distance_DA
_geom_hbond_angle_DHA
_geom_hbond_publ_flag
N2 H2 O2 2_855 0.86 2.11 2.956(3) 167 yes
C3 H3 O1 2_855 0.93 2.57 3.477(4) 165 yes

loop_
_geom_torsion_atom_site_label_1
_geom_torsion_atom_site_label_2
_geom_torsion_atom_site_label_3
_geom_torsion_atom_site_label_4
_geom_torsion
O6 S1 O4 C11 148.4(2)
O5 S1 O4 C11 18.5(3)
C15 S1 O4 C11 -97.7(2)
C4 N2 N3 C7 177.3(3)
O2 N1 C1 C2 -1.2(4)
O1 N1 C1 C2 178.5(3)
O2 N1 C1 C6 179.3(3)
O1 N1 C1 C6 -1.0(4)
C6 C1 C2 C3 -0.7(4)
N1 C1 C2 C3 179.8(3)
C1 C2 C3 C4 0.0(5)
N3 N2 C4 C3 -175.6(3)
N3 N2 C4 C5 4.1(4)
C2 C3 C4 N2 -179.7(3)
C2 C3 C4 C5 0.7(5)
N2 C4 C5 C6 179.6(3)
C3 C4 C5 C6 -0.7(4)
C4 C5 C6 C1 0.0(4)
C2 C1 C6 C5 0.7(4)
N1 C1 C6 C5 -179.9(2)
N2 N3 C7 C8 -179.4(2)
N3 C7 C8 C9 -174.6(3)
N3 C7 C8 C13 5.4(4)
C13 C8 C9 C10 -2.1(5)
C7 C8 C9 C10 178.0(3)
C8 C9 C10 C11 0.9(4)
C9 C10 C11 C12 1.1(4)
C9 C10 C11 O4 -174.5(2)
S1 O4 C11 C10 -90.4(3)
S1 O4 C11 C12 93.9(3)
C14 O3 C12 C13 4.0(4)
C14 O3 C12 C11 -175.4(3)
C10 C11 C12 O3 177.7(3)
O4 C11 C12 O3 -6.7(4)
C10 C11 C12 C13 -1.7(4)
O4 C11 C12 C13 173.9(2)
O3 C12 C13 C8 -178.9(3)
C11 C12 C13 C8 0.5(4)
C9 C8 C13 C12 1.4(4)
C7 C8 C13 C12 -178.7(3)
O6 S1 C15 C16 41.3(3)
O5 S1 C15 C16 176.3(2)
O4 S1 C15 C16 -68.1(3)
O6 S1 C15 C20 -140.8(3)
O5 S1 C15 C20 -5.8(3)
O4 S1 C15 C20 109.8(3)
C20 C15 C16 C17 -1.1(5)
S1 C15 C16 C17 176.7(2)
C15 C16 C17 C18 0.4(5)
C16 C17 C18 C19 0.6(5)
C16 C17 C18 C21 -179.6(3)
C17 C18 C19 C20 -0.9(5)
C21 C18 C19 C20 179.4(3)
C16 C15 C20 C19 0.9(5)
S1 C15 C20 C19 -177.0(2)
C18 C19 C20 C15 0.1(5)
